data_4029088
loop_
_publ_author_name
'Denmark, Scott E.'
'Jaunet, Alex'

_publ_contact_author
; 
Danielle L. Gray 
University of Illinois 
School of Chemical Sciences, Box 59-1 
505 South Mathews Avenue 
Urbana, Illinois  61801 
USA 
;
_publ_section_title
;
 Catalytic, enantioselective, intramolecular carbosulfenylation of
 olefins. Preparative and stereochemical aspects.
;
_journal_issue 1
_journal_name_full 'The Journal of organic chemistry'
_journal_page_first 140
_journal_page_last 171
_journal_paper_doi 10.1021/jo4023765
_journal_volume 79
_journal_year 2014
_chemical_absolute_configuration ad
_chemical_formula_moiety 'C28 H30 N3 P Se'
_chemical_formula_sum 'C28 H30 N3 P Se'
_chemical_formula_weight 518.48
_chemical_name_systematic
; 
? 
;
_space_group_IT_number 4
_symmetry_cell_setting monoclinic
_symmetry_space_group_name_Hall 'P 2yb'
_symmetry_space_group_name_H-M 'P 1 21 1'
_atom_sites_solution_hydrogens geom
_atom_sites_solution_primary direct
_atom_sites_solution_secondary difmap
_audit_creation_method SHELXL-97
_audit_update_record
; 
? 
;
_cell_angle_alpha 90.00
_cell_angle_beta 109.839(3)
_cell_angle_gamma 90.00
_cell_formula_units_Z 4
_cell_length_a 16.6637(6)
_cell_length_b 9.1966(5)
_cell_length_c 16.8975(7)
_cell_measurement_reflns_used 1867
_cell_measurement_temperature 193(2)
_cell_measurement_theta_max 65.65
_cell_measurement_theta_min 2.82
_cell_volume 2435.84(19)
_computing_cell_refinement 'SAINT V7.68A (Bruker, 2005)'
_computing_data_collection 'APEX2 V2010.11-3 (Bruker, 2010)'
_computing_data_reduction
; 
SAINT V7.68A, XPREP V2005/2, SADABS V2007/4, TWINABS V2007/5 
(Bruker, 2005 & 2007) 
;
_computing_molecular_graphics
; 
SHELXTL V6.12 (Bruker, 2005), CrystalMaker v2.1.3 (CrystalMaker, 1994) 
;
_computing_publication_material 'XCIF V6.12 (Bruker, 2005)'
_computing_structure_refinement 'SHELXTL V6.12 (Bruker, 2005)'
_computing_structure_solution 'SHELXTL V6.12 (Bruker, 2005)'
_diffrn_ambient_temperature 193(2)
_diffrn_measured_fraction_theta_full 0.975
_diffrn_measured_fraction_theta_max 0.975
_diffrn_measurement_device 'Bruker Kappa/ApexII CCD'
_diffrn_measurement_method 'profile data from \f and \w scans'
_diffrn_radiation_monochromator graphite
_diffrn_radiation_source 'fine-focus sealed tube'
_diffrn_radiation_type CuK\a
_diffrn_radiation_wavelength 1.54178
_diffrn_radiation_wavelength_id bc56ras
_diffrn_reflns_av_R_equivalents 0.0730
_diffrn_reflns_av_sigmaI/netI 0.0838
_diffrn_reflns_limit_h_max 19
_diffrn_reflns_limit_h_min -19
_diffrn_reflns_limit_k_max 9
_diffrn_reflns_limit_k_min -10
_diffrn_reflns_limit_l_max 20
_diffrn_reflns_limit_l_min -19
_diffrn_reflns_number 17531
_diffrn_reflns_theta_full 67.27
_diffrn_reflns_theta_max 67.27
_diffrn_reflns_theta_min 2.78
_exptl_absorpt_coefficient_mu 2.863
_exptl_absorpt_correction_T_max 0.9023
_exptl_absorpt_correction_T_min 0.6321
_exptl_absorpt_correction_type integration
_exptl_absorpt_process_details 'SHELXTL/XPREP V2005/2 (Bruker, 2005)'
_exptl_crystal_colour colourless
_exptl_crystal_density_diffrn 1.414
_exptl_crystal_density_method 'not measured'
_exptl_crystal_description platelike
_exptl_crystal_F_000 1072
_exptl_crystal_id bc56ras
_exptl_crystal_preparation
; 
The data crystal was mounted using oil (Parantone-N, Exxon) to a 
0.3 mm cryo-loop (Hampton Research) with the (0 1 -2) scattering 
planes roughly normal to the spindle axis. 
;
_exptl_crystal_size_max 0.344
_exptl_crystal_size_mid 0.177
_exptl_crystal_size_min 0.04
_refine_diff_density_max 0.782
_refine_diff_density_min -0.425
_refine_diff_density_rms 0.074
_refine_ls_abs_structure_details 'Flack (1983),  2278 Friedels'
_refine_ls_abs_structure_Flack 0.01(2)
_refine_ls_extinction_method none
_refine_ls_goodness_of_fit_ref 1.027
_refine_ls_hydrogen_treatment noref
_refine_ls_matrix_type full
_refine_ls_number_parameters 1165
_refine_ls_number_reflns 6815
_refine_ls_number_restraints 2368
_refine_ls_restrained_S_all 0.895
_refine_ls_R_factor_all 0.0618
_refine_ls_R_factor_gt 0.0520
_refine_ls_shift/su_max 0.001
_refine_ls_shift/su_mean 0.000
_refine_ls_structure_factor_coef Fsqd
_refine_ls_weighting_details 'calc w=1/[\s^2^(Fo^2^)+(0.0795P)^2^+0.4046P] where P=(Fo^2^+2Fc^2^)/3'
_refine_ls_weighting_scheme calc
_refine_ls_wR_factor_gt 0.1265
_refine_ls_wR_factor_ref 0.1359
_reflns_number_gt 5928
_reflns_number_total 6815
_reflns_threshold_expression >2sigma(I)
_cod_data_source_file jo4023765_si_002.cif
_cod_data_source_block bc56ras
_cod_depositor_comments
;
The following automatic conversions were performed:

'_symmetry_cell_setting' value 'Monoclinic' changed to 'monoclinic'
according to
/usr/data/users/saulius/automatic-downloads/current/ACS/lib/dictionaries/cif_core.dic
dictionary named 'cif_core.dic' version 2.4.2 from 2011-04-26.

Automatic conversion script
Id: cif_fix_values 2281 2013-09-26 08:29:07Z andrius 
;
_cod_original_sg_symbol_H-M 'P2(1)   '
_cod_database_code 4029088

loop_
_symmetry_equiv_pos_as_xyz
'x, y, z'
'-x, y+1/2, -z'

loop_
_atom_site_label
_atom_site_type_symbol
_atom_site_fract_x
_atom_site_fract_y
_atom_site_fract_z
_atom_site_U_iso_or_equiv
_atom_site_adp_type
_atom_site_occupancy
_atom_site_symmetry_multiplicity
_atom_site_calc_flag
_atom_site_refinement_flags
_atom_site_disorder_assembly
_atom_site_disorder_group
P1 P 0.20683(7) 0.54053(16) 0.83297(7) 0.0380(3) Uani 1 1 d D . .
Se1 Se 0.08290(4) 0.45946(11) 0.80725(4) 0.0613(2) Uani 1 1 d . A .
N1 N 0.2671(8) 0.5656(13) 0.9356(4) 0.0372(19) Uani 0.547(18) 1 d PDU A 1
C1 C 0.2259(11) 0.6609(13) 0.9759(11) 0.0367(18) Uani 0.547(18) 1 d PDU A 1
C2 C 0.2266(9) 0.8094(12) 0.9593(10) 0.0357(17) Uani 0.547(18) 1 d PDU A 1
C3 C 0.1732(10) 0.9060(13) 0.9871(10) 0.0335(18) Uani 0.547(18) 1 d PDU A 1
C4 C 0.1593(11) 1.0507(15) 0.9627(11) 0.037(2) Uani 0.547(18) 1 d PDU A 1
H4A H 0.1878 1.0905 0.9276 0.045 Uiso 0.547(18) 1 calc PR A 1
C5 C 0.1058(9) 1.1374(15) 0.9878(10) 0.037(2) Uani 0.547(18) 1 d PDU A 1
H5A H 0.0954 1.2344 0.9675 0.045 Uiso 0.547(18) 1 calc PR A 1
C6 C 0.0663(8) 1.0851(17) 1.0429(8) 0.036(2) Uani 0.547(18) 1 d PDU A 1
H6A H 0.0315 1.1478 1.0622 0.043 Uiso 0.547(18) 1 calc PR A 1
C7 C 0.0779(8) 0.9437(17) 1.0692(9) 0.038(2) Uani 0.547(18) 1 d PDU A 1
H7A H 0.0496 0.9080 1.1055 0.046 Uiso 0.547(18) 1 calc PR A 1
C8 C 0.1318(8) 0.8484(15) 1.0428(8) 0.037(2) Uani 0.547(18) 1 d PDU A 1
C9 C 0.1408(8) 0.7010(15) 1.0639(8) 0.037(2) Uani 0.547(18) 1 d PDU A 1
H9A H 0.1162 0.6647 1.1031 0.045 Uiso 0.547(18) 1 calc PR A 1
C10 C 0.1834(9) 0.6086(15) 1.0303(9) 0.039(2) Uani 0.547(18) 1 d PDU A 1
H10A H 0.1849 0.5078 1.0430 0.047 Uiso 0.547(18) 1 calc PR A 1
C21 C 0.3101(15) 0.4361(19) 0.9836(13) 0.039(3) Uani 0.547(18) 1 d PDU A 1
H21A H 0.3323 0.4595 1.0437 0.058 Uiso 0.547(18) 1 calc PR A 1
H21B H 0.3574 0.4071 0.9648 0.058 Uiso 0.547(18) 1 calc PR A 1
H21C H 0.2691 0.3560 0.9740 0.058 Uiso 0.547(18) 1 calc PR A 1
N2 N 0.2137(10) 0.7050(10) 0.7945(7) 0.044(2) Uani 0.547(18) 1 d PDU A 1
C11 C 0.2770(10) 0.8118(18) 0.8357(8) 0.0404(18) Uani 0.547(18) 1 d PDU A 1
C12 C 0.2836(9) 0.8646(15) 0.9138(8) 0.0353(17) Uani 0.547(18) 1 d PDU A 1
C13 C 0.3528(9) 0.9641(18) 0.9554(8) 0.0370(18) Uani 0.547(18) 1 d PDU A 1
C14 C 0.3699(8) 1.0115(16) 1.0399(8) 0.039(2) Uani 0.547(18) 1 d PDU A 1
H14A H 0.3371 0.9743 1.0717 0.047 Uiso 0.547(18) 1 calc PR A 1
C15 C 0.4324(9) 1.1092(17) 1.0749(8) 0.043(2) Uani 0.547(18) 1 d PDU A 1
H15A H 0.4401 1.1450 1.1298 0.052 Uiso 0.547(18) 1 calc PR A 1
C16 C 0.4858(9) 1.1589(17) 1.0326(9) 0.044(2) Uani 0.547(18) 1 d PDU A 1
H16A H 0.5302 1.2257 1.0594 0.052 Uiso 0.547(18) 1 calc PR A 1
C17 C 0.4746(8) 1.1123(17) 0.9533(9) 0.040(2) Uani 0.547(18) 1 d PDU A 1
H17A H 0.5114 1.1457 0.9249 0.048 Uiso 0.547(18) 1 calc PR A 1
C18 C 0.4076(9) 1.0133(18) 0.9130(8) 0.0379(19) Uani 0.547(18) 1 d PDU A 1
C19 C 0.3968(8) 0.9578(16) 0.8325(8) 0.039(2) Uani 0.547(18) 1 d PDU A 1
H19A H 0.4336 0.9898 0.8037 0.047 Uiso 0.547(18) 1 calc PR A 1
C20 C 0.3348(8) 0.8595(15) 0.7953(7) 0.040(2) Uani 0.547(18) 1 d PDU A 1
H20A H 0.3299 0.8218 0.7414 0.049 Uiso 0.547(18) 1 calc PR A 1
C22 C 0.1526(15) 0.743(2) 0.7108(10) 0.059(4) Uani 0.547(18) 1 d PDU A 1
H22A H 0.1839 0.7755 0.6743 0.088 Uiso 0.547(18) 1 calc PR A 1
H22B H 0.1148 0.8205 0.7165 0.088 Uiso 0.547(18) 1 calc PR A 1
H22C H 0.1185 0.6567 0.6859 0.088 Uiso 0.547(18) 1 calc PR A 1
N1B N 0.2587(10) 0.5782(16) 0.9360(5) 0.039(2) Uani 0.453(18) 1 d PDU A 2
C1B C 0.2179(14) 0.6831(15) 0.9715(14) 0.0367(19) Uani 0.453(18) 1 d PDU A 2
C2B C 0.2223(11) 0.8293(14) 0.9513(12) 0.0371(18) Uani 0.453(18) 1 d PDU A 2
C3B C 0.1718(12) 0.9356(16) 0.9762(12) 0.0347(19) Uani 0.453(18) 1 d PDU A 2
C4B C 0.1637(13) 1.0795(16) 0.9493(14) 0.035(2) Uani 0.453(18) 1 d PDU A 2
H4B H 0.1926 1.1111 0.9127 0.042 Uiso 0.453(18) 1 calc PR A 2
C5B C 0.1151(11) 1.1762(17) 0.9746(12) 0.038(2) Uani 0.453(18) 1 d PDU A 2
H5B H 0.1115 1.2744 0.9562 0.046 Uiso 0.453(18) 1 calc PR A 2
C6B C 0.0706(10) 1.1321(19) 1.0271(11) 0.038(3) Uani 0.453(18) 1 d PDU A 2
H6B H 0.0372 1.2006 1.0444 0.046 Uiso 0.453(18) 1 calc PR A 2
C7B C 0.0746(9) 0.991(2) 1.0538(10) 0.036(2) Uani 0.453(18) 1 d PDU A 2
H7B H 0.0445 0.9629 1.0900 0.043 Uiso 0.453(18) 1 calc PR A 2
C8B C 0.1238(9) 0.8864(16) 1.0275(10) 0.036(2) Uani 0.453(18) 1 d PDU A 2
C9B C 0.1259(10) 0.7397(17) 1.0501(10) 0.037(2) Uani 0.453(18) 1 d PDU A 2
H9B H 0.0960 0.7096 1.0862 0.044 Uiso 0.453(18) 1 calc PR A 2
C10B C 0.1691(11) 0.6398(16) 1.0220(12) 0.039(2) Uani 0.453(18) 1 d PDU A 2
H10B H 0.1669 0.5402 1.0360 0.046 Uiso 0.453(18) 1 calc PR A 2
C21B C 0.2923(17) 0.447(2) 0.9873(16) 0.040(4) Uani 0.453(18) 1 d PDU A 2
H21D H 0.3347 0.4753 1.0412 0.060 Uiso 0.453(18) 1 calc PR A 2
H21E H 0.3191 0.3826 0.9571 0.060 Uiso 0.453(18) 1 calc PR A 2
H21F H 0.2454 0.3950 0.9977 0.060 Uiso 0.453(18) 1 calc PR A 2
N2B N 0.2012(12) 0.7050(11) 0.7903(8) 0.041(2) Uani 0.453(18) 1 d PDU A 2
C11B C 0.2669(12) 0.811(2) 0.8249(10) 0.0409(19) Uani 0.453(18) 1 d PDU A 2
C12B C 0.2788(11) 0.8713(19) 0.9026(10) 0.0366(18) Uani 0.453(18) 1 d PDU A 2
C13B C 0.3488(11) 0.972(2) 0.9382(9) 0.038(2) Uani 0.453(18) 1 d PDU A 2
C14B C 0.3662(10) 1.0368(19) 1.0191(9) 0.039(2) Uani 0.453(18) 1 d PDU A 2
H14B H 0.3298 1.0168 1.0505 0.047 Uiso 0.453(18) 1 calc PR A 2
C15B C 0.4339(12) 1.126(2) 1.0515(10) 0.044(3) Uani 0.453(18) 1 d PDU A 2
H15B H 0.4463 1.1641 1.1067 0.053 Uiso 0.453(18) 1 calc PR A 2
C16B C 0.4855(11) 1.1633(19) 1.0050(11) 0.042(3) Uani 0.453(18) 1 d PDU A 2
H16B H 0.5322 1.2277 1.0284 0.050 Uiso 0.453(18) 1 calc PR A 2
C17B C 0.4701(10) 1.108(2) 0.9266(11) 0.043(2) Uani 0.453(18) 1 d PDU A 2
H17B H 0.5054 1.1361 0.8951 0.051 Uiso 0.453(18) 1 calc PR A 2
C18B C 0.4017(10) 1.010(2) 0.8915(10) 0.039(2) Uani 0.453(18) 1 d PDU A 2
C19B C 0.3807(10) 0.957(2) 0.8089(9) 0.041(2) Uani 0.453(18) 1 d PDU A 2
H19B H 0.4130 0.9886 0.7754 0.050 Uiso 0.453(18) 1 calc PR A 2
C20B C 0.3155(11) 0.8627(19) 0.7758(9) 0.043(2) Uani 0.453(18) 1 d PDU A 2
H20B H 0.3021 0.8307 0.7193 0.051 Uiso 0.453(18) 1 calc PR A 2
C22B C 0.1541(18) 0.708(3) 0.6988(10) 0.060(5) Uani 0.453(18) 1 d PDU A 2
H22D H 0.1546 0.8070 0.6776 0.090 Uiso 0.453(18) 1 calc PR A 2
H22E H 0.0951 0.6770 0.6879 0.090 Uiso 0.453(18) 1 calc PR A 2
H22F H 0.1815 0.6419 0.6702 0.090 Uiso 0.453(18) 1 calc PR A 2
N3 N 0.2682(10) 0.4292(18) 0.8023(15) 0.045(2) Uani 0.357(10) 1 d PDU A 1
C23 C 0.3587(10) 0.470(2) 0.8269(10) 0.048(2) Uani 0.357(10) 1 d PDU A 1
H23A H 0.3933 0.3960 0.8663 0.057 Uiso 0.357(10) 1 calc PR A 1
H23B H 0.3672 0.5639 0.8574 0.057 Uiso 0.357(10) 1 calc PR A 1
C24 C 0.3911(10) 0.485(2) 0.7535(10) 0.055(2) Uani 0.357(10) 1 d PDU A 1
H24A H 0.4339 0.4076 0.7578 0.066 Uiso 0.357(10) 1 calc PR A 1
H24B H 0.4202 0.5797 0.7575 0.066 Uiso 0.357(10) 1 calc PR A 1
C25 C 0.3198(13) 0.473(2) 0.6669(11) 0.072(3) Uani 0.357(10) 1 d PDU A 1
H25A H 0.2712 0.5341 0.6683 0.087 Uiso 0.357(10) 1 calc PR A 1
H25B H 0.3413 0.5161 0.6241 0.087 Uiso 0.357(10) 1 calc PR A 1
C26 C 0.2878(14) 0.329(3) 0.6390(11) 0.067(3) Uani 0.357(10) 1 d PDU A 1
H26A H 0.3371 0.2617 0.6519 0.080 Uiso 0.357(10) 1 calc PR A 1
H26B H 0.2601 0.3307 0.5771 0.080 Uiso 0.357(10) 1 calc PR A 1
C27 C 0.2249(13) 0.266(3) 0.6770(11) 0.061(3) Uani 0.357(10) 1 d PDU A 1
H27A H 0.1693 0.3157 0.6513 0.073 Uiso 0.357(10) 1 calc PR A 1
H27B H 0.2163 0.1619 0.6619 0.073 Uiso 0.357(10) 1 calc PR A 1
C28 C 0.2511(16) 0.280(2) 0.7713(11) 0.053(2) Uani 0.357(10) 1 d PDU A 1
H28A H 0.2054 0.2389 0.7896 0.063 Uiso 0.357(10) 1 calc PR A 1
H28B H 0.3031 0.2206 0.7974 0.063 Uiso 0.357(10) 1 calc PR A 1
N3B N 0.2648(6) 0.4320(11) 0.7969(8) 0.0439(16) Uani 0.643(10) 1 d PDU A 2
C23B C 0.3472(6) 0.4741(13) 0.7912(7) 0.0532(18) Uani 0.643(10) 1 d PDU A 2
H23C H 0.3879 0.3934 0.8139 0.064 Uiso 0.643(10) 1 calc PR A 2
H23D H 0.3685 0.5594 0.8281 0.064 Uiso 0.643(10) 1 calc PR A 2
C24B C 0.3483(8) 0.5112(12) 0.7044(7) 0.064(2) Uani 0.643(10) 1 d PDU A 2
H24C H 0.4070 0.4974 0.7036 0.077 Uiso 0.643(10) 1 calc PR A 2
H24D H 0.3336 0.6152 0.6931 0.077 Uiso 0.643(10) 1 calc PR A 2
C25B C 0.2857(8) 0.4184(14) 0.6327(7) 0.062(2) Uani 0.643(10) 1 d PDU A 2
H25C H 0.2280 0.4608 0.6185 0.075 Uiso 0.643(10) 1 calc PR A 2
H25D H 0.3028 0.4275 0.5822 0.075 Uiso 0.643(10) 1 calc PR A 2
C26B C 0.2805(7) 0.2649(15) 0.6501(6) 0.060(2) Uani 0.643(10) 1 d PDU A 2
H26C H 0.3384 0.2305 0.6835 0.072 Uiso 0.643(10) 1 calc PR A 2
H26D H 0.2626 0.2118 0.5960 0.072 Uiso 0.643(10) 1 calc PR A 2
C27B C 0.2205(7) 0.2244(13) 0.6967(6) 0.053(2) Uani 0.643(10) 1 d PDU A 2
H27C H 0.1632 0.2634 0.6649 0.063 Uiso 0.643(10) 1 calc PR A 2
H27D H 0.2157 0.1171 0.6969 0.063 Uiso 0.643(10) 1 calc PR A 2
C28B C 0.2452(8) 0.2770(12) 0.7861(6) 0.0465(17) Uani 0.643(10) 1 d PDU A 2
H28C H 0.1979 0.2557 0.8073 0.056 Uiso 0.643(10) 1 calc PR A 2
H28D H 0.2957 0.2214 0.8209 0.056 Uiso 0.643(10) 1 calc PR A 2
P2 P 0.64285(8) 0.88240(16) 0.68087(9) 0.0420(3) Uani 1 1 d DU . .
Se2 Se 0.53396(3) 0.78601(9) 0.69451(3) 0.04535(15) Uani 1 1 d U B .
N4 N 0.7271(5) 0.7811(14) 0.7389(7) 0.0434(19) Uani 0.495(9) 1 d PDU B 1
C31 C 0.8104(6) 0.8176(14) 0.7340(6) 0.0377(18) Uani 0.495(9) 1 d PDU B 1
C32 C 0.8230(7) 0.7954(15) 0.6587(7) 0.0360(17) Uani 0.495(9) 1 d PDU B 1
C33 C 0.8934(9) 0.8650(19) 0.6438(7) 0.0389(18) Uani 0.495(9) 1 d PDU B 1
C34 C 0.9041(11) 0.862(2) 0.5646(8) 0.044(2) Uani 0.495(9) 1 d PDU B 1
H34A H 0.8659 0.8068 0.5203 0.053 Uiso 0.495(9) 1 calc PR B 1
C35 C 0.9697(9) 0.9394(17) 0.5503(9) 0.047(2) Uani 0.495(9) 1 d PDU B 1
H35A H 0.9760 0.9373 0.4965 0.057 Uiso 0.495(9) 1 calc PR B 1
C36 C 1.0263(8) 1.0200(16) 0.6157(10) 0.049(2) Uani 0.495(9) 1 d PDU B 1
H36A H 1.0703 1.0742 0.6054 0.059 Uiso 0.495(9) 1 calc PR B 1
C37 C 1.0197(7) 1.0226(15) 0.6929(10) 0.050(2) Uani 0.495(9) 1 d PDU B 1
H37A H 1.0585 1.0795 0.7360 0.060 Uiso 0.495(9) 1 calc PR B 1
C38 C 0.9555(6) 0.9412(14) 0.7107(8) 0.0428(19) Uani 0.495(9) 1 d PDU B 1
C39 C 0.9441(6) 0.9399(15) 0.7921(7) 0.047(2) Uani 0.495(9) 1 d PDU B 1
H39A H 0.9868 0.9823 0.8390 0.057 Uiso 0.495(9) 1 calc PR B 1
C40 C 0.8760(6) 0.8814(15) 0.8033(7) 0.042(2) Uani 0.495(9) 1 d PDU B 1
H40A H 0.8708 0.8820 0.8576 0.051 Uiso 0.495(9) 1 calc PR B 1
C51 C 0.7297(9) 0.6951(18) 0.8136(7) 0.047(3) Uani 0.495(9) 1 d PDU B 1
H51A H 0.7715 0.6166 0.8222 0.070 Uiso 0.495(9) 1 calc PR B 1
H51B H 0.6732 0.6536 0.8050 0.070 Uiso 0.495(9) 1 calc PR B 1
H51C H 0.7461 0.7583 0.8633 0.070 Uiso 0.495(9) 1 calc PR B 1
N5 N 0.6561(7) 0.8891(12) 0.5875(4) 0.0369(19) Uani 0.495(9) 1 d PDU B 1
C41 C 0.6779(7) 0.7557(14) 0.5580(11) 0.0335(19) Uani 0.495(9) 1 d PDU B 1
C42 C 0.7608(6) 0.7057(14) 0.5926(11) 0.0325(17) Uani 0.495(9) 1 d PDU B 1
C43 C 0.7835(9) 0.5669(18) 0.5674(17) 0.0334(18) Uani 0.495(9) 1 d PDU B 1
C44 C 0.8664(9) 0.5051(18) 0.6039(14) 0.038(2) Uani 0.495(9) 1 d PDU B 1
H44A H 0.9105 0.5613 0.6421 0.046 Uiso 0.495(9) 1 calc PR B 1
C45 C 0.8836(8) 0.3675(15) 0.5851(11) 0.041(2) Uani 0.495(9) 1 d PDU B 1
H45A H 0.9376 0.3249 0.6139 0.050 Uiso 0.495(9) 1 calc PR B 1
C46 C 0.8201(9) 0.2874(15) 0.5220(8) 0.042(2) Uani 0.495(9) 1 d PDU B 1
H46A H 0.8331 0.1939 0.5056 0.051 Uiso 0.495(9) 1 calc PR B 1
C47 C 0.7423(9) 0.3443(14) 0.4859(9) 0.039(2) Uani 0.495(9) 1 d PDU B 1
H47A H 0.7005 0.2888 0.4446 0.046 Uiso 0.495(9) 1 calc PR B 1
C48 C 0.7198(8) 0.4834(15) 0.5068(12) 0.0359(19) Uani 0.495(9) 1 d PDU B 1
C49 C 0.6357(8) 0.5406(15) 0.4721(11) 0.038(2) Uani 0.495(9) 1 d PDU B 1
H49A H 0.5935 0.4879 0.4295 0.046 Uiso 0.495(9) 1 calc PR B 1
C50 C 0.6149(7) 0.6703(15) 0.4993(11) 0.034(2) Uani 0.495(9) 1 d PDU B 1
H50A H 0.5575 0.7035 0.4785 0.040 Uiso 0.495(9) 1 calc PR B 1
C52 C 0.5907(9) 0.9807(16) 0.5277(10) 0.048(3) Uani 0.495(9) 1 d PDU B 1
H52A H 0.5951 0.9716 0.4716 0.072 Uiso 0.495(9) 1 calc PR B 1
H52B H 0.5995 1.0824 0.5459 0.072 Uiso 0.495(9) 1 calc PR B 1
H52C H 0.5339 0.9491 0.5259 0.072 Uiso 0.495(9) 1 calc PR B 1
N4B N 0.7352(4) 0.8011(14) 0.7346(6) 0.0425(18) Uani 0.505(9) 1 d PDU B 2
C31B C 0.8093(6) 0.8544(14) 0.7175(7) 0.0409(18) Uani 0.505(9) 1 d PDU B 2
C32B C 0.8213(7) 0.8097(14) 0.6449(7) 0.0357(17) Uani 0.505(9) 1 d PDU B 2
C33B C 0.8908(8) 0.8685(18) 0.6234(8) 0.0391(18) Uani 0.505(9) 1 d PDU B 2
C34B C 0.9007(10) 0.841(2) 0.5450(8) 0.041(2) Uani 0.505(9) 1 d PDU B 2
H34B H 0.8634 0.7754 0.5066 0.050 Uiso 0.505(9) 1 calc PR B 2
C35B C 0.9646(8) 0.9105(16) 0.5231(8) 0.044(2) Uani 0.505(9) 1 d PDU B 2
H35B H 0.9699 0.8936 0.4696 0.053 Uiso 0.505(9) 1 calc PR B 2
C36B C 1.0209(8) 1.0050(15) 0.5805(10) 0.045(2) Uani 0.505(9) 1 d PDU B 2
H36B H 1.0663 1.0476 0.5665 0.054 Uiso 0.505(9) 1 calc PR B 2
C37B C 1.0125(7) 1.0371(13) 0.6549(10) 0.045(2) Uani 0.505(9) 1 d PDU B 2
H37B H 1.0503 1.1045 0.6916 0.054 Uiso 0.505(9) 1 calc PR B 2
C38B C 0.9472(6) 0.9705(13) 0.6786(8) 0.0434(19) Uani 0.505(9) 1 d PDU B 2
C39B C 0.9351(6) 1.0012(14) 0.7580(8) 0.046(2) Uani 0.505(9) 1 d PDU B 2
H39B H 0.9753 1.0609 0.7981 0.055 Uiso 0.505(9) 1 calc PR B 2
C40B C 0.8692(6) 0.9479(16) 0.7759(7) 0.0461(19) Uani 0.505(9) 1 d PDU B 2
H40B H 0.8618 0.9720 0.8276 0.055 Uiso 0.505(9) 1 calc PR B 2
C51B C 0.7429(9) 0.762(2) 0.8203(6) 0.052(3) Uani 0.505(9) 1 d PDU B 2
H51D H 0.7888 0.6907 0.8421 0.077 Uiso 0.505(9) 1 calc PR B 2
H51E H 0.6890 0.7202 0.8208 0.077 Uiso 0.505(9) 1 calc PR B 2
H51F H 0.7561 0.8493 0.8558 0.077 Uiso 0.505(9) 1 calc PR B 2
N5B N 0.6428(7) 0.8615(12) 0.5814(4) 0.0365(19) Uani 0.505(9) 1 d PDU B 2
C41B C 0.6751(6) 0.7296(14) 0.5593(11) 0.0325(18) Uani 0.505(9) 1 d PDU B 2
C42B C 0.7617(6) 0.7011(14) 0.5901(10) 0.0327(17) Uani 0.505(9) 1 d PDU B 2
C43B C 0.7933(9) 0.5622(19) 0.5746(16) 0.0330(17) Uani 0.505(9) 1 d PDU B 2
C44B C 0.8788(8) 0.5162(17) 0.6172(13) 0.037(2) Uani 0.505(9) 1 d PDU B 2
H44B H 0.9165 0.5773 0.6586 0.044 Uiso 0.505(9) 1 calc PR B 2
C45B C 0.9069(8) 0.3862(15) 0.5991(10) 0.043(2) Uani 0.505(9) 1 d PDU B 2
H45B H 0.9645 0.3582 0.6269 0.052 Uiso 0.505(9) 1 calc PR B 2
C46B C 0.8509(8) 0.2914(15) 0.5390(9) 0.043(2) Uani 0.505(9) 1 d PDU B 2
H46B H 0.8712 0.2006 0.5268 0.051 Uiso 0.505(9) 1 calc PR B 2
C47B C 0.7696(8) 0.3300(13) 0.4996(9) 0.040(2) Uani 0.505(9) 1 d PDU B 2
H47B H 0.7325 0.2650 0.4602 0.048 Uiso 0.505(9) 1 calc PR B 2
C48B C 0.7377(8) 0.4654(14) 0.5153(11) 0.0355(19) Uani 0.505(9) 1 d PDU B 2
C49B C 0.6505(8) 0.5055(15) 0.4790(10) 0.037(2) Uani 0.505(9) 1 d PDU B 2
H49B H 0.6124 0.4426 0.4390 0.045 Uiso 0.505(9) 1 calc PR B 2
C50B C 0.6201(7) 0.6325(16) 0.5002(11) 0.035(2) Uani 0.505(9) 1 d PDU B 2
H50B H 0.5614 0.6560 0.4751 0.042 Uiso 0.505(9) 1 calc PR B 2
C52B C 0.5729(9) 0.9312(17) 0.5126(10) 0.050(3) Uani 0.505(9) 1 d PDU B 2
H52D H 0.5916 0.9476 0.4642 0.076 Uiso 0.505(9) 1 calc PR B 2
H52E H 0.5583 1.0245 0.5322 0.076 Uiso 0.505(9) 1 calc PR B 2
H52F H 0.5228 0.8677 0.4959 0.076 Uiso 0.505(9) 1 calc PR B 2
N6 N 0.6363(8) 1.0630(8) 0.6777(9) 0.048(2) Uani 0.395(6) 1 d PDU B 1
C53 C 0.6921(8) 1.1583(13) 0.6459(8) 0.045(2) Uani 0.395(6) 1 d PDU B 1
H53A H 0.7295 1.0946 0.6263 0.054 Uiso 0.395(6) 1 calc PR B 1
H53B H 0.6550 1.2124 0.5964 0.054 Uiso 0.395(6) 1 calc PR B 1
C54 C 0.7474(9) 1.2659(17) 0.7067(10) 0.053(2) Uani 0.395(6) 1 d PDU B 1
H54A H 0.7932 1.2974 0.6855 0.063 Uiso 0.395(6) 1 calc PR B 1
H54B H 0.7749 1.2163 0.7612 0.063 Uiso 0.395(6) 1 calc PR B 1
C55 C 0.7009(10) 1.4028(14) 0.7223(10) 0.057(2) Uani 0.395(6) 1 d PDU B 1
H55A H 0.7437 1.4801 0.7458 0.069 Uiso 0.395(6) 1 calc PR B 1
H55B H 0.6614 1.4379 0.6675 0.069 Uiso 0.395(6) 1 calc PR B 1
C56 C 0.6514(10) 1.3807(15) 0.7802(10) 0.061(2) Uani 0.395(6) 1 d PDU B 1
H56A H 0.6887 1.4078 0.8376 0.073 Uiso 0.395(6) 1 calc PR B 1
H56B H 0.6031 1.4503 0.7637 0.073 Uiso 0.395(6) 1 calc PR B 1
C57 C 0.6162(10) 1.2343(15) 0.7849(8) 0.059(2) Uani 0.395(6) 1 d PDU B 1
H57A H 0.6632 1.1755 0.8233 0.070 Uiso 0.395(6) 1 calc PR B 1
H57B H 0.5730 1.2458 0.8126 0.070 Uiso 0.395(6) 1 calc PR B 1
C58 C 0.5769(8) 1.1468(16) 0.7088(9) 0.054(2) Uani 0.395(6) 1 d PDU B 1
H58A H 0.5432 1.2125 0.6632 0.065 Uiso 0.395(6) 1 calc PR B 1
H58B H 0.5366 1.0776 0.7201 0.065 Uiso 0.395(6) 1 calc PR B 1
N6B N 0.6558(5) 1.0530(7) 0.7138(5) 0.0444(16) Uani 0.605(6) 1 d PDU B 2
C53B C 0.7268(6) 1.1436(10) 0.7043(7) 0.0526(17) Uani 0.605(6) 1 d PDU B 2
H53C H 0.7808 1.1127 0.7477 0.063 Uiso 0.605(6) 1 calc PR B 2
H53D H 0.7318 1.1221 0.6488 0.063 Uiso 0.605(6) 1 calc PR B 2
C54B C 0.7183(8) 1.3048(12) 0.7113(7) 0.058(2) Uani 0.605(6) 1 d PDU B 2
H54C H 0.7600 1.3526 0.6897 0.070 Uiso 0.605(6) 1 calc PR B 2
H54D H 0.7342 1.3301 0.7716 0.070 Uiso 0.605(6) 1 calc PR B 2
C55B C 0.6294(7) 1.3690(12) 0.6645(6) 0.059(2) Uani 0.605(6) 1 d PDU B 2
H55C H 0.6362 1.4720 0.6508 0.071 Uiso 0.605(6) 1 calc PR B 2
H55D H 0.6039 1.3161 0.6108 0.071 Uiso 0.605(6) 1 calc PR B 2
C56B C 0.5692(7) 1.3616(12) 0.7130(7) 0.0601(19) Uani 0.605(6) 1 d PDU B 2
H56C H 0.5942 1.4185 0.7654 0.072 Uiso 0.605(6) 1 calc PR B 2
H56D H 0.5156 1.4107 0.6795 0.072 Uiso 0.605(6) 1 calc PR B 2
C57B C 0.5471(6) 1.2158(11) 0.7363(6) 0.0522(18) Uani 0.605(6) 1 d PDU B 2
H57C H 0.5160 1.2292 0.7763 0.063 Uiso 0.605(6) 1 calc PR B 2
H57D H 0.5069 1.1705 0.6850 0.063 Uiso 0.605(6) 1 calc PR B 2
C58B C 0.6170(6) 1.1112(11) 0.7741(5) 0.0470(17) Uani 0.605(6) 1 d PDU B 2
H58C H 0.5946 1.0291 0.7982 0.056 Uiso 0.605(6) 1 calc PR B 2
H58D H 0.6619 1.1597 0.8207 0.056 Uiso 0.605(6) 1 calc PR B 2

loop_
_atom_site_aniso_label
_atom_site_aniso_U_11
_atom_site_aniso_U_22
_atom_site_aniso_U_33
_atom_site_aniso_U_23
_atom_site_aniso_U_13
_atom_site_aniso_U_12
P1 0.0387(6) 0.0450(8) 0.0287(5) -0.0045(5) 0.0093(4) 0.0038(5)
Se1 0.0427(3) 0.0842(5) 0.0524(3) -0.0068(4) 0.0100(2) -0.0066(3)
N1 0.040(4) 0.042(4) 0.030(3) -0.008(3) 0.012(3) 0.004(3)
C1 0.036(3) 0.046(3) 0.028(3) -0.003(3) 0.010(3) 0.000(3)
C2 0.035(3) 0.045(3) 0.027(3) -0.005(3) 0.011(2) -0.001(3)
C3 0.034(3) 0.041(4) 0.024(4) -0.008(3) 0.009(3) -0.004(3)
C4 0.035(3) 0.048(5) 0.030(5) -0.006(4) 0.012(3) -0.001(4)
C5 0.034(4) 0.043(5) 0.034(5) -0.002(4) 0.011(3) 0.001(4)
C6 0.032(3) 0.043(6) 0.034(5) -0.002(5) 0.014(3) 0.002(4)
C7 0.034(3) 0.047(5) 0.035(4) -0.005(4) 0.013(3) -0.001(4)
C8 0.035(3) 0.044(5) 0.033(4) -0.007(3) 0.012(3) -0.002(3)
C9 0.035(4) 0.045(5) 0.033(4) -0.005(4) 0.014(3) -0.005(4)
C10 0.037(4) 0.047(4) 0.031(4) -0.004(3) 0.009(3) 0.000(3)
C21 0.038(9) 0.043(5) 0.035(5) -0.002(4) 0.012(5) -0.001(4)
N2 0.051(4) 0.045(4) 0.031(3) -0.003(3) 0.008(3) 0.009(3)
C11 0.047(4) 0.042(3) 0.031(3) 0.000(3) 0.011(3) 0.013(3)
C12 0.038(3) 0.042(3) 0.028(3) 0.003(3) 0.013(3) 0.008(3)
C13 0.038(3) 0.046(3) 0.031(4) 0.004(3) 0.017(3) 0.005(3)
C14 0.041(3) 0.054(4) 0.025(4) 0.005(4) 0.013(3) 0.000(3)
C15 0.045(3) 0.061(5) 0.025(5) 0.008(4) 0.015(4) -0.003(3)
C16 0.047(3) 0.059(4) 0.031(5) 0.007(4) 0.020(4) -0.004(3)
C17 0.046(3) 0.053(4) 0.027(5) 0.008(4) 0.023(4) 0.002(3)
C18 0.044(3) 0.045(3) 0.029(4) 0.005(4) 0.019(3) 0.009(3)
C19 0.050(4) 0.046(3) 0.025(5) 0.012(4) 0.018(4) 0.010(3)
C20 0.053(4) 0.045(3) 0.022(4) 0.004(3) 0.011(3) 0.013(3)
C22 0.075(6) 0.044(8) 0.045(6) -0.010(5) 0.004(5) 0.013(6)
N1B 0.037(4) 0.042(4) 0.035(4) -0.005(3) 0.009(3) 0.005(4)
C1B 0.037(3) 0.044(4) 0.028(3) -0.005(3) 0.011(3) 0.000(3)
C2B 0.036(3) 0.045(3) 0.028(3) -0.004(3) 0.010(3) 0.000(3)
C3B 0.034(3) 0.046(4) 0.026(4) -0.007(4) 0.012(3) -0.003(3)
C4B 0.032(4) 0.045(5) 0.030(5) -0.002(4) 0.012(3) -0.001(4)
C5B 0.035(4) 0.045(5) 0.034(5) 0.000(4) 0.011(3) -0.002(4)
C6B 0.038(4) 0.044(6) 0.035(5) -0.001(5) 0.014(3) 0.001(5)
C7B 0.034(3) 0.044(6) 0.034(4) 0.000(5) 0.017(3) -0.001(4)
C8B 0.032(3) 0.044(5) 0.030(4) -0.007(4) 0.008(3) -0.001(4)
C9B 0.034(4) 0.043(5) 0.033(4) -0.005(4) 0.011(3) -0.004(4)
C10B 0.036(4) 0.042(5) 0.036(4) -0.005(4) 0.009(3) -0.004(4)
C21B 0.028(8) 0.051(6) 0.036(6) -0.004(5) 0.003(5) 0.009(5)
N2B 0.048(5) 0.044(4) 0.031(4) -0.005(3) 0.012(3) 0.010(3)
C11B 0.047(4) 0.042(3) 0.032(4) 0.000(3) 0.011(3) 0.013(3)
C12B 0.038(3) 0.042(3) 0.032(4) 0.000(3) 0.015(3) 0.008(3)
C13B 0.040(3) 0.044(3) 0.029(4) 0.005(3) 0.013(3) 0.008(3)
C14B 0.039(3) 0.053(4) 0.028(5) 0.008(4) 0.014(4) 0.000(3)
C15B 0.047(4) 0.060(4) 0.029(5) 0.008(4) 0.016(4) -0.004(3)
C16B 0.044(4) 0.056(4) 0.031(6) 0.009(5) 0.020(5) -0.003(3)
C17B 0.046(4) 0.051(4) 0.036(6) 0.008(5) 0.021(4) 0.008(3)
C18B 0.044(3) 0.046(3) 0.030(5) 0.007(4) 0.017(4) 0.011(3)
C19B 0.055(5) 0.043(4) 0.027(5) 0.010(4) 0.016(4) 0.012(4)
C20B 0.054(5) 0.044(4) 0.030(4) 0.007(4) 0.012(4) 0.013(4)
C22B 0.079(7) 0.044(9) 0.039(6) 0.003(7) -0.002(6) 0.023(7)
N3 0.054(4) 0.049(4) 0.037(4) -0.005(4) 0.022(3) 0.003(4)
C23 0.057(4) 0.053(4) 0.041(4) -0.009(5) 0.026(4) 0.001(4)
C24 0.066(5) 0.060(5) 0.048(5) -0.013(5) 0.030(4) -0.010(4)
C25 0.088(5) 0.072(6) 0.057(5) -0.014(5) 0.025(5) -0.012(5)
C26 0.085(5) 0.063(6) 0.055(5) -0.014(5) 0.028(4) -0.007(5)
C27 0.074(5) 0.056(5) 0.053(5) -0.012(5) 0.023(4) 0.001(5)
C28 0.065(4) 0.047(4) 0.046(4) -0.005(4) 0.019(4) 0.003(4)
N3B 0.050(3) 0.047(3) 0.037(3) -0.004(3) 0.018(2) 0.003(3)
C23B 0.057(3) 0.056(4) 0.053(4) -0.012(4) 0.027(3) 0.001(3)
C24B 0.080(5) 0.064(4) 0.059(4) -0.024(4) 0.035(4) -0.013(4)
C25B 0.087(4) 0.060(5) 0.049(4) -0.022(4) 0.034(3) -0.015(4)
C26B 0.079(4) 0.056(5) 0.052(4) -0.012(4) 0.034(3) -0.004(4)
C27B 0.069(4) 0.046(4) 0.049(4) -0.002(3) 0.026(3) 0.000(3)
C28B 0.062(3) 0.045(3) 0.037(3) 0.000(3) 0.022(3) 0.004(3)
P2 0.0381(6) 0.0362(7) 0.0581(7) -0.0030(6) 0.0247(5) 0.0032(5)
Se2 0.0405(3) 0.0476(3) 0.0512(3) 0.0116(3) 0.0198(2) 0.0026(2)
N4 0.037(3) 0.054(4) 0.041(3) -0.006(3) 0.015(3) 0.001(3)
C31 0.036(3) 0.040(4) 0.037(3) -0.007(3) 0.013(2) 0.005(3)
C32 0.034(3) 0.033(3) 0.039(3) -0.004(3) 0.010(2) 0.004(3)
C33 0.035(3) 0.038(3) 0.044(4) -0.004(4) 0.013(3) 0.001(3)
C34 0.044(3) 0.039(4) 0.048(4) -0.004(4) 0.014(4) -0.003(3)
C35 0.046(3) 0.042(5) 0.054(5) -0.004(4) 0.018(4) -0.003(3)
C36 0.046(4) 0.042(4) 0.056(6) -0.007(5) 0.014(4) -0.008(3)
C37 0.041(4) 0.044(4) 0.057(5) -0.008(4) 0.007(4) -0.003(3)
C38 0.036(3) 0.039(4) 0.050(4) -0.010(4) 0.010(3) 0.003(3)
C39 0.043(3) 0.042(5) 0.044(4) -0.010(4) -0.002(3) 0.005(3)
C40 0.042(3) 0.041(5) 0.039(4) -0.006(4) 0.007(3) 0.012(3)
C51 0.044(5) 0.059(8) 0.030(5) -0.003(5) 0.001(4) -0.010(5)
N5 0.033(3) 0.028(4) 0.053(3) 0.007(3) 0.018(3) -0.001(3)
C41 0.036(3) 0.032(4) 0.033(3) 0.006(3) 0.012(2) 0.000(3)
C42 0.035(3) 0.034(3) 0.030(3) 0.002(3) 0.013(3) 0.000(2)
C43 0.034(3) 0.036(3) 0.031(4) -0.001(3) 0.013(3) 0.000(3)
C44 0.034(4) 0.041(4) 0.034(5) -0.005(3) 0.006(3) 0.003(3)
C45 0.032(5) 0.044(4) 0.039(5) -0.005(4) 0.001(4) 0.006(4)
C46 0.038(6) 0.044(4) 0.037(5) -0.009(4) 0.005(5) 0.006(4)
C47 0.038(5) 0.040(4) 0.031(4) -0.005(3) 0.003(4) 0.001(4)
C48 0.036(4) 0.039(3) 0.031(4) -0.002(3) 0.009(3) -0.002(3)
C49 0.039(4) 0.038(5) 0.031(4) 0.001(4) 0.003(3) -0.002(3)
C50 0.036(3) 0.035(5) 0.028(3) 0.009(4) 0.008(3) 0.003(3)
C52 0.039(6) 0.036(7) 0.066(6) 0.008(6) 0.013(5) -0.002(5)
N4B 0.037(3) 0.054(4) 0.039(3) -0.008(3) 0.017(3) 0.005(3)
C31B 0.039(3) 0.044(4) 0.040(3) -0.010(3) 0.014(3) 0.002(3)
C32B 0.033(3) 0.036(3) 0.036(3) -0.003(3) 0.010(2) 0.006(3)
C33B 0.034(3) 0.038(3) 0.045(4) -0.008(3) 0.013(3) 0.003(3)
C34B 0.044(3) 0.036(5) 0.046(4) -0.007(4) 0.019(4) 0.002(3)
C35B 0.047(4) 0.038(5) 0.048(5) -0.010(4) 0.017(4) -0.005(3)
C36B 0.044(4) 0.041(4) 0.050(5) -0.010(5) 0.014(4) -0.003(3)
C37B 0.044(4) 0.038(4) 0.048(5) -0.008(5) 0.011(4) -0.002(3)
C38B 0.039(3) 0.039(4) 0.050(4) -0.008(4) 0.011(3) 0.003(3)
C39B 0.046(3) 0.041(5) 0.047(4) -0.012(4) 0.009(3) -0.004(3)
C40B 0.046(3) 0.045(4) 0.046(4) -0.012(4) 0.014(3) 0.003(3)
C51B 0.047(5) 0.073(8) 0.031(4) -0.023(5) 0.009(4) -0.006(6)
N5B 0.030(3) 0.031(4) 0.053(3) 0.008(3) 0.019(3) 0.001(3)
C41B 0.034(3) 0.033(4) 0.033(3) 0.007(3) 0.014(2) 0.001(3)
C42B 0.034(3) 0.034(3) 0.031(3) 0.003(3) 0.012(3) 0.001(2)
C43B 0.035(3) 0.037(3) 0.027(4) -0.002(3) 0.011(3) 0.000(3)
C44B 0.033(4) 0.039(4) 0.033(5) -0.004(3) 0.004(3) 0.002(3)
C45B 0.035(5) 0.043(4) 0.039(5) -0.009(4) -0.004(4) 0.005(4)
C46B 0.034(5) 0.043(4) 0.038(5) -0.008(4) -0.004(4) 0.006(4)
C47B 0.036(5) 0.042(4) 0.033(4) -0.010(3) 0.000(4) -0.002(4)
C48B 0.034(4) 0.042(3) 0.028(4) 0.000(3) 0.007(3) 0.000(3)
C49B 0.038(4) 0.042(5) 0.028(4) 0.001(4) 0.007(3) -0.004(3)
C50B 0.032(3) 0.039(5) 0.032(3) 0.005(4) 0.009(3) 0.001(3)
C52B 0.047(6) 0.039(7) 0.069(6) 0.026(6) 0.025(5) 0.010(5)
N6 0.057(4) 0.048(4) 0.052(5) 0.003(4) 0.035(4) 0.004(4)
C53 0.063(5) 0.039(5) 0.046(5) 0.004(4) 0.036(4) 0.005(4)
C54 0.070(5) 0.039(5) 0.058(4) 0.000(4) 0.032(4) 0.004(4)
C55 0.079(5) 0.041(4) 0.058(4) -0.001(4) 0.031(4) 0.008(4)
C56 0.083(5) 0.048(5) 0.059(5) -0.008(4) 0.036(4) 0.008(4)
C57 0.074(4) 0.054(4) 0.056(4) -0.002(4) 0.032(3) 0.010(4)
C58 0.064(4) 0.050(4) 0.054(4) -0.002(4) 0.029(3) 0.009(4)
N6B 0.051(3) 0.041(3) 0.047(4) 0.002(3) 0.025(3) 0.002(3)
C53B 0.059(4) 0.042(3) 0.062(4) 0.000(4) 0.027(3) -0.001(3)
C54B 0.071(4) 0.045(4) 0.063(4) 0.001(4) 0.028(4) 0.000(4)
C55B 0.082(4) 0.047(4) 0.056(4) 0.008(4) 0.032(3) 0.010(4)
C56B 0.078(4) 0.052(4) 0.058(4) -0.001(4) 0.032(3) 0.013(4)
C57B 0.067(4) 0.049(4) 0.046(4) -0.002(3) 0.026(3) 0.018(3)
C58B 0.059(4) 0.043(4) 0.046(3) 0.000(3) 0.027(3) 0.005(3)

loop_
_atom_type_symbol
_atom_type_description
_atom_type_scat_dispersion_real
_atom_type_scat_dispersion_imag
_atom_type_scat_source
C C 0.0181 0.0091 'International Tables Vol C Tables 4.2.6.8 and 6.1.1.4'
H H 0.0000 0.0000 'International Tables Vol C Tables 4.2.6.8 and 6.1.1.4'
N N 0.0311 0.0180 'International Tables Vol C Tables 4.2.6.8 and 6.1.1.4'
P P 0.2955 0.4335 'International Tables Vol C Tables 4.2.6.8 and 6.1.1.4'
Se Se -0.7943 1.1372 'International Tables Vol C Tables 4.2.6.8 and 6.1.1.4'

loop_
_exptl_crystal_face_index_h
_exptl_crystal_face_index_k
_exptl_crystal_face_index_l
_exptl_crystal_face_perp_dist
0.00 0.00 -1.00 0.0140
0.00 0.00 1.00 0.0760
0.00 1.00 0.00 0.1040
0.00 -1.00 0.00 0.1720
-1.00 0.00 0.00 0.0200
1.00 0.00 0.00 0.0150

loop_
_geom_angle_atom_site_label_1
_geom_angle_atom_site_label_2
_geom_angle_atom_site_label_3
_geom_angle
N3B P1 N2B 110.2(9)
N3 P1 N2B 112.2(11)
N3B P1 N2 106.3(8)
N3 P1 N2 108.0(10)
N3B P1 N1B 110.2(7)
N3 P1 N1B 107.1(10)
N2B P1 N1B 101.1(6)
N2 P1 N1B 97.8(8)
N3B P1 N1 104.0(6)
N3 P1 N1 100.9(9)
N2B P1 N1 104.2(7)
N2 P1 N1 100.4(5)
N3B P1 Se1 111.6(3)
N3 P1 Se1 112.7(6)
N2B P1 Se1 109.0(6)
N2 P1 Se1 115.8(5)
N1B P1 Se1 114.1(7)
N1 P1 Se1 117.4(5)
C1 N1 C21 117.1(8)
C1 N1 P1 111.0(10)
C21 N1 P1 117.3(11)
C2 C1 C10 120.1(7)
C2 C1 N1 117.9(7)
C10 C1 N1 122.0(8)
C1 C2 C3 119.2(6)
C1 C2 C12 119.1(7)
C3 C2 C12 121.7(8)
C4 C3 C8 118.5(7)
C4 C3 C2 123.5(7)
C8 C3 C2 118.0(7)
C5 C4 C3 121.9(9)
C5 C4 H4A 119.1
C3 C4 H4A 119.1
C4 C5 C6 120.7(10)
C4 C5 H5A 119.6
C6 C5 H5A 119.6
C7 C6 C5 119.9(8)
C7 C6 H6A 120.1
C5 C6 H6A 120.1
C6 C7 C8 121.0(9)
C6 C7 H7A 119.5
C8 C7 H7A 119.5
C9 C8 C7 122.5(8)
C9 C8 C3 119.3(7)
C7 C8 C3 118.0(9)
C10 C9 C8 121.9(8)
C10 C9 H9A 119.0
C8 C9 H9A 119.0
C9 C10 C1 120.5(9)
C9 C10 H10A 119.7
C1 C10 H10A 119.7
C11 N2 C22 117.3(9)
C11 N2 P1 124.6(9)
C22 N2 P1 118.1(10)
C12 C11 C20 120.3(7)
C12 C11 N2 120.8(7)
C20 C11 N2 118.9(8)
C11 C12 C13 118.6(6)
C11 C12 C2 120.9(7)
C13 C12 C2 120.1(7)
C18 C13 C14 117.8(7)
C18 C13 C12 120.0(7)
C14 C13 C12 122.3(7)
C15 C14 C13 120.3(8)
C15 C14 H14A 119.8
C13 C14 H14A 119.8
C14 C15 C16 121.6(9)
C14 C15 H15A 119.2
C16 C15 H15A 119.2
C17 C16 C15 120.3(8)
C17 C16 H16A 119.8
C15 C16 H16A 119.8
C16 C17 C18 119.8(8)
C16 C17 H17A 120.1
C18 C17 H17A 120.1
C19 C18 C13 118.8(7)
C19 C18 C17 121.2(8)
C13 C18 C17 120.0(8)
C20 C19 C18 121.2(7)
C20 C19 H19A 119.4
C18 C19 H19A 119.4
C19 C20 C11 121.0(7)
C19 C20 H20A 119.5
C11 C20 H20A 119.5
C1B N1B C21B 116.4(9)
C1B N1B P1 114.9(13)
C21B N1B P1 113.2(14)
C2B C1B C10B 120.4(8)
C2B C1B N1B 118.4(8)
C10B C1B N1B 121.0(9)
C1B C2B C3B 119.8(7)
C1B C2B C12B 118.6(8)
C3B C2B C12B 121.6(8)
C4B C3B C8B 119.0(8)
C4B C3B C2B 123.4(8)
C8B C3B C2B 117.4(8)
C5B C4B C3B 121.3(10)
C5B C4B H4B 119.3
C3B C4B H4B 119.3
C4B C5B C6B 120.6(11)
C4B C5B H5B 119.7
C6B C5B H5B 119.7
C7B C6B C5B 120.6(9)
C7B C6B H6B 119.7
C5B C6B H6B 119.7
C6B C7B C8B 120.4(10)
C6B C7B H7B 119.8
C8B C7B H7B 119.8
C9B C8B C7B 122.0(9)
C9B C8B C3B 120.1(8)
C7B C8B C3B 117.9(10)
C10B C9B C8B 121.8(9)
C10B C9B H9B 119.1
C8B C9B H9B 119.1
C9B C10B C1B 120.2(9)
C9B C10B H10B 119.9
C1B C10B H10B 119.9
N1B C21B H21D 109.5
N1B C21B H21E 109.5
H21D C21B H21E 109.5
N1B C21B H21F 109.5
H21D C21B H21F 109.5
H21E C21B H21F 109.5
C11B N2B C22B 118.3(10)
C11B N2B P1 121.2(12)
C22B N2B P1 113.7(12)
C12B C11B C20B 119.6(8)
C12B C11B N2B 120.4(8)
C20B C11B N2B 119.8(8)
C11B C12B C13B 119.3(7)
C11B C12B C2B 120.4(8)
C13B C12B C2B 120.3(8)
C18B C13B C14B 118.0(8)
C18B C13B C12B 119.5(7)
C14B C13B C12B 122.5(8)
C15B C14B C13B 120.9(9)
C15B C14B H14B 119.6
C13B C14B H14B 119.6
C14B C15B C16B 120.7(10)
C14B C15B H15B 119.7
C16B C15B H15B 119.7
C17B C16B C15B 120.8(9)
C17B C16B H16B 119.6
C15B C16B H16B 119.6
C16B C17B C18B 120.2(9)
C16B C17B H17B 119.9
C18B C17B H17B 119.9
C19B C18B C13B 118.5(8)
C19B C18B C17B 122.0(9)
C13B C18B C17B 119.3(9)
C20B C19B C18B 121.8(8)
C20B C19B H19B 119.1
C18B C19B H19B 119.1
C19B C20B C11B 120.6(9)
C19B C20B H20B 119.7
C11B C20B H20B 119.7
N2B C22B H22D 109.5
N2B C22B H22E 109.5
H22D C22B H22E 109.5
N2B C22B H22F 109.5
H22D C22B H22F 109.5
H22E C22B H22F 109.5
C28 N3 C23 113.5(10)
C28 N3 P1 128.9(14)
C23 N3 P1 115.9(11)
N3 C23 C24 114.0(12)
N3 C23 H23A 108.8
C24 C23 H23A 108.8
N3 C23 H23B 108.8
C24 C23 H23B 108.8
H23A C23 H23B 107.7
C23 C24 C25 113.3(11)
C23 C24 H24A 108.9
C25 C24 H24A 108.9
C23 C24 H24B 108.9
C25 C24 H24B 108.9
H24A C24 H24B 107.7
C26 C25 C24 116.6(14)
C26 C25 H25A 108.1
C24 C25 H25A 108.1
C26 C25 H25B 108.1
C24 C25 H25B 108.1
H25A C25 H25B 107.3
C25 C26 C27 116.2(13)
C25 C26 H26A 108.2
C27 C26 H26A 108.2
C25 C26 H26B 108.2
C27 C26 H26B 108.2
H26A C26 H26B 107.4
C28 C27 C26 114.9(11)
C28 C27 H27A 108.5
C26 C27 H27A 108.5
C28 C27 H27B 108.5
C26 C27 H27B 108.5
H27A C27 H27B 107.5
N3 C28 C27 114.0(12)
N3 C28 H28A 108.7
C27 C28 H28A 108.7
N3 C28 H28B 108.7
C27 C28 H28B 108.7
H28A C28 H28B 107.6
C23B N3B C28B 115.2(6)
C23B N3B P1 123.2(7)
C28B N3B P1 120.3(8)
N3B C23B C24B 116.5(10)
N3B C23B H23C 108.2
C24B C23B H23C 108.2
N3B C23B H23D 108.2
C24B C23B H23D 108.2
H23C C23B H23D 107.3
C23B C24B C25B 113.9(8)
C23B C24B H24C 108.8
C25B C24B H24C 108.8
C23B C24B H24D 108.8
C25B C24B H24D 108.8
H24C C24B H24D 107.7
C26B C25B C24B 116.5(10)
C26B C25B H25C 108.2
C24B C25B H25C 108.2
C26B C25B H25D 108.2
C24B C25B H25D 108.2
H25C C25B H25D 107.3
C25B C26B C27B 116.2(9)
C25B C26B H26C 108.2
C27B C26B H26C 108.2
C25B C26B H26D 108.2
C27B C26B H26D 108.2
H26C C26B H26D 107.4
C28B C27B C26B 116.0(8)
C28B C27B H27C 108.3
C26B C27B H27C 108.3
C28B C27B H27D 108.3
C26B C27B H27D 108.3
H27C C27B H27D 107.4
N3B C28B C27B 114.4(8)
N3B C28B H28C 108.7
C27B C28B H28C 108.7
N3B C28B H28D 108.7
C27B C28B H28D 108.7
H28C C28B H28D 107.6
N6B P2 N5 103.8(5)
N6 P2 N5 87.8(6)
N6B P2 N4B 104.5(6)
N6 P2 N4B 120.1(7)
N5 P2 N4B 97.9(5)
N6B P2 N5B 113.4(5)
N6 P2 N5B 95.9(6)
N4B P2 N5B 100.3(5)
N6B P2 N4 109.8(6)
N6 P2 N4 126.9(7)
N5 P2 N4 102.6(5)
N5B P2 N4 103.5(6)
N6B P2 Se2 112.5(2)
N6 P2 Se2 112.0(4)
N5 P2 Se2 121.1(4)
N4B P2 Se2 114.9(4)
N5B P2 Se2 110.6(4)
N4 P2 Se2 106.3(4)
C31 N4 C51 114.8(7)
C31 N4 P2 117.3(8)
C51 N4 P2 124.6(8)
C32 C31 C40 120.3(8)
C32 C31 N4 117.8(7)
C40 C31 N4 121.8(8)
C31 C32 C33 119.2(7)
C31 C32 C42 119.4(8)
C33 C32 C42 121.3(8)
C34 C33 C38 117.9(8)
C34 C33 C32 122.3(7)
C38 C33 C32 119.8(8)
C35 C34 C33 121.0(9)
C35 C34 H34A 119.5
C33 C34 H34A 119.5
C34 C35 C36 119.5(11)
C34 C35 H35A 120.3
C36 C35 H35A 120.3
C37 C36 C35 121.4(9)
C37 C36 H36A 119.3
C35 C36 H36A 119.3
C36 C37 C38 120.7(10)
C36 C37 H37A 119.6
C38 C37 H37A 119.6
C37 C38 C33 119.1(10)
C37 C38 C39 123.8(9)
C33 C38 C39 116.9(8)
C40 C39 C38 122.2(8)
C40 C39 H39A 118.9
C38 C39 H39A 118.9
C39 C40 C31 120.3(9)
C39 C40 H40A 119.9
C31 C40 H40A 119.9
C41 N5 C52 118.2(9)
C41 N5 P2 115.7(11)
C52 N5 P2 111.5(9)
C42 C41 C50 120.6(7)
C42 C41 N5 118.6(7)
C50 C41 N5 120.7(7)
C41 C42 C43 119.7(6)
C41 C42 C32 118.3(7)
C43 C42 C32 121.9(7)
C48 C43 C44 118.2(7)
C48 C43 C42 119.0(7)
C44 C43 C42 122.7(7)
C45 C44 C43 121.3(9)
C45 C44 H44A 119.3
C43 C44 H44A 119.3
C44 C45 C46 119.6(9)
C44 C45 H45A 120.2
C46 C45 H45A 120.2
C47 C46 C45 119.8(9)
C47 C46 H46A 120.1
C45 C46 H46A 120.1
C46 C47 C48 122.7(9)
C46 C47 H47A 118.7
C48 C47 H47A 118.7
C47 C48 C49 122.7(8)
C47 C48 C43 118.1(8)
C49 C48 C43 119.1(8)
C50 C49 C48 120.7(7)
C50 C49 H49A 119.6
C48 C49 H49A 119.6
C49 C50 C41 120.6(8)
C49 C50 H50A 119.7
C41 C50 H50A 119.7
C31B N4B C51B 119.3(8)
C31B N4B P2 115.5(8)
C51B N4B P2 113.8(8)
C32B C31B C40B 121.2(8)
C32B C31B N4B 118.1(7)
C40B C31B N4B 120.7(8)
C31B C32B C33B 119.4(7)
C31B C32B C42B 119.2(8)
C33B C32B C42B 121.5(8)
C34B C33B C38B 117.9(8)
C34B C33B C32B 122.3(7)
C38B C33B C32B 119.5(8)
C35B C34B C33B 120.8(9)
C35B C34B H34B 119.6
C33B C34B H34B 119.6
C34B C35B C36B 119.5(10)
C34B C35B H35B 120.3
C36B C35B H35B 120.3
C37B C36B C35B 121.8(9)
C37B C36B H36B 119.1
C35B C36B H36B 119.1
C36B C37B C38B 120.1(10)
C36B C37B H37B 119.9
C38B C37B H37B 119.9
C37B C38B C33B 119.8(10)
C37B C38B C39B 122.5(9)
C33B C38B C39B 117.7(8)
C40B C39B C38B 121.6(8)
C40B C39B H39B 119.2
C38B C39B H39B 119.2
C39B C40B C31B 120.2(9)
C39B C40B H40B 119.9
C31B C40B H40B 119.9
N4B C51B H51D 109.5
N4B C51B H51E 109.5
H51D C51B H51E 109.5
N4B C51B H51F 109.5
H51D C51B H51F 109.5
H51E C51B H51F 109.5
C41B N5B C52B 115.4(9)
C41B N5B P2 118.9(10)
C52B N5B P2 117.7(9)
C42B C41B C50B 119.2(7)
C42B C41B N5B 120.1(7)
C50B C41B N5B 120.5(7)
C41B C42B C43B 120.0(7)
C41B C42B C32B 119.9(7)
C43B C42B C32B 119.9(7)
C48B C43B C44B 118.1(7)
C48B C43B C42B 119.4(7)
C44B C43B C42B 122.5(7)
C45B C44B C43B 120.7(8)
C45B C44B H44B 119.6
C43B C44B H44B 119.6
C44B C45B C46B 120.6(9)
C44B C45B H45B 119.7
C46B C45B H45B 119.7
C47B C46B C45B 120.1(9)
C47B C46B H46B 120.0
C45B C46B H46B 120.0
C46B C47B C48B 121.4(8)
C46B C47B H47B 119.3
C48B C47B H47B 119.3
C47B C48B C49B 122.8(8)
C47B C48B C43B 119.1(8)
C49B C48B C43B 117.9(8)
C50B C49B C48B 121.6(7)
C50B C49B H49B 119.2
C48B C49B H49B 119.2
C49B C50B C41B 120.9(8)
C49B C50B H50B 119.5
C41B C50B H50B 119.5
N5B C52B H52D 109.5
N5B C52B H52E 109.5
H52D C52B H52E 109.5
N5B C52B H52F 109.5
H52D C52B H52F 109.5
H52E C52B H52F 109.5
C58 N6 C53 113.1(8)
C58 N6 P2 123.5(8)
C53 N6 P2 123.4(7)
C54 C53 N6 116.9(10)
C54 C53 H53A 108.1
N6 C53 H53A 108.1
C54 C53 H53B 108.1
N6 C53 H53B 108.1
H53A C53 H53B 107.3
C53 C54 C55 115.3(11)
C53 C54 H54A 108.4
C55 C54 H54A 108.4
C53 C54 H54B 108.4
C55 C54 H54B 108.4
H54A C54 H54B 107.5
C56 C55 C54 114.9(11)
C56 C55 H55A 108.5
C54 C55 H55A 108.5
C56 C55 H55B 108.5
C54 C55 H55B 108.5
H55A C55 H55B 107.5
C57 C56 C55 118.4(10)
C57 C56 H56A 107.7
C55 C56 H56A 107.7
C57 C56 H56B 107.7
C55 C56 H56B 107.7
H56A C56 H56B 107.1
C58 C57 C56 121.2(11)
C58 C57 H57A 107.0
C56 C57 H57A 107.0
C58 C57 H57B 107.0
C56 C57 H57B 107.0
H57A C57 H57B 106.8
C57 C58 N6 116.2(10)
C57 C58 H58A 108.2
N6 C58 H58A 108.2
C57 C58 H58B 108.2
N6 C58 H58B 108.2
H58A C58 H58B 107.4
C58B N6B C53B 114.7(7)
C58B N6B P2 122.4(6)
C53B N6B P2 120.6(6)
C54B C53B N6B 116.3(8)
C54B C53B H53C 108.2
N6B C53B H53C 108.2
C54B C53B H53D 108.2
N6B C53B H53D 108.2
H53C C53B H53D 107.4
C53B C54B C55B 116.1(9)
C53B C54B H54C 108.3
C55B C54B H54C 108.3
C53B C54B H54D 108.3
C55B C54B H54D 108.3
H54C C54B H54D 107.4
C56B C55B C54B 114.1(8)
C56B C55B H55C 108.7
C54B C55B H55C 108.7
C56B C55B H55D 108.7
C54B C55B H55D 108.7
H55C C55B H55D 107.6
C57B C56B C55B 117.4(8)
C57B C56B H56C 108.0
C55B C56B H56C 108.0
C57B C56B H56D 108.0
C55B C56B H56D 108.0
H56C C56B H56D 107.2
C58B C57B C56B 118.3(9)
C58B C57B H57C 107.7
C56B C57B H57C 107.7
C58B C57B H57D 107.7
C56B C57B H57D 107.7
H57C C57B H57D 107.1
C57B C58B N6B 113.7(7)
C57B C58B H58C 108.8
N6B C58B H58C 108.8
C57B C58B H58D 108.8
N6B C58B H58D 108.8
H58C C58B H58D 107.7

loop_
_geom_bond_atom_site_label_1
_geom_bond_atom_site_label_2
_geom_bond_distance
P1 N3B 1.644(5)
P1 N3 1.651(7)
P1 N2B 1.664(7)
P1 N2 1.665(6)
P1 N1B 1.696(6)
P1 N1 1.699(6)
P1 Se1 2.0977(14)
N1 C1 1.422(9)
N1 C21 1.482(10)
C1 C2 1.396(10)
C1 C10 1.421(9)
C2 C3 1.445(9)
C2 C12 1.498(8)
C3 C4 1.389(11)
C3 C8 1.443(10)
C4 C5 1.366(10)
C4 H4A 0.9500
C5 C6 1.396(13)
C5 H5A 0.9500
C6 C7 1.367(15)
C6 H6A 0.9500
C7 C8 1.431(11)
C7 H7A 0.9500
C8 C9 1.397(12)
C9 C10 1.350(11)
C9 H9A 0.9500
C10 H10A 0.9500
C21 H21A 0.9800
C21 H21B 0.9800
C21 H21C 0.9800
N2 C11 1.437(9)
N2 C22 1.477(10)
C11 C12 1.375(8)
C11 C20 1.427(9)
C12 C13 1.453(9)
C13 C18 1.414(9)
C13 C14 1.426(10)
C14 C15 1.351(11)
C14 H14A 0.9500
C15 C16 1.394(12)
C15 H15A 0.9500
C16 C17 1.358(12)
C16 H16A 0.9500
C17 C18 1.422(11)
C17 H17A 0.9500
C18 C19 1.406(11)
C19 C20 1.356(11)
C19 H19A 0.9500
C20 H20A 0.9500
C22 H22A 0.9800
C22 H22B 0.9800
C22 H22C 0.9800
N1B C1B 1.426(9)
N1B C21B 1.484(10)
C1B C2B 1.395(11)
C1B C10B 1.421(9)
C2B C3B 1.443(9)
C2B C12B 1.496(8)
C3B C4B 1.390(12)
C3B C8B 1.437(10)
C4B C5B 1.365(10)
C4B H4B 0.9500
C5B C6B 1.397(14)
C5B H5B 0.9500
C6B C7B 1.364(15)
C6B H6B 0.9500
C7B C8B 1.432(11)
C7B H7B 0.9500
C8B C9B 1.399(13)
C9B C10B 1.349(12)
C9B H9B 0.9500
C10B H10B 0.9500
C21B H21D 0.9800
C21B H21E 0.9800
C21B H21F 0.9800
N2B C11B 1.434(9)
N2B C22B 1.477(11)
C11B C12B 1.376(9)
C11B C20B 1.424(10)
C12B C13B 1.451(9)
C13B C18B 1.413(10)
C13B C14B 1.427(10)
C14B C15B 1.352(12)
C14B H14B 0.9500
C15B C16B 1.390(13)
C15B H15B 0.9500
C16B C17B 1.359(13)
C16B H16B 0.9500
C17B C18B 1.419(11)
C17B H17B 0.9500
C18B C19B 1.404(11)
C19B C20B 1.355(12)
C19B H19B 0.9500
C20B H20B 0.9500
C22B H22D 0.9800
C22B H22E 0.9800
C22B H22F 0.9800
N3 C28 1.464(12)
N3 C23 1.470(11)
C23 C24 1.518(15)
C23 H23A 0.9900
C23 H23B 0.9900
C24 C25 1.545(15)
C24 H24A 0.9900
C24 H24B 0.9900
C25 C26 1.452(18)
C25 H25A 0.9900
C25 H25B 0.9900
C26 C27 1.516(15)
C26 H26A 0.9900
C26 H26B 0.9900
C27 C28 1.508(12)
C27 H27A 0.9900
C27 H27B 0.9900
C28 H28A 0.9900
C28 H28B 0.9900
N3B C23B 1.460(9)
N3B C28B 1.460(10)
C23B C24B 1.512(14)
C23B H23C 0.9900
C23B H23D 0.9900
C24B C25B 1.558(14)
C24B H24C 0.9900
C24B H24D 0.9900
C25B C26B 1.450(17)
C25B H25C 0.9900
C25B H25D 0.9900
C26B C27B 1.516(14)
C26B H26C 0.9900
C26B H26D 0.9900
C27B C28B 1.503(10)
C27B H27C 0.9900
C27B H27D 0.9900
C28B H28C 0.9900
C28B H28D 0.9900
P2 N6B 1.654(6)
P2 N6 1.665(7)
P2 N5 1.666(6)
P2 N4B 1.674(6)
P2 N5B 1.692(6)
P2 N4 1.693(6)
P2 Se2 2.1013(13)
N4 C31 1.457(10)
N4 C51 1.478(10)
C31 C32 1.373(9)
C31 C40 1.429(10)
C32 C33 1.432(9)
C32 C42 1.489(8)
C33 C34 1.410(11)
C33 C38 1.430(10)
C34 C35 1.391(11)
C34 H34A 0.9500
C35 C36 1.397(15)
C35 H35A 0.9500
C36 C37 1.346(15)
C36 H36A 0.9500
C37 C38 1.419(14)
C37 H37A 0.9500
C38 C39 1.452(14)
C39 C40 1.325(14)
C39 H39A 0.9500
C40 H40A 0.9500
C51 H51A 0.9800
C51 H51B 0.9800
C51 H51C 0.9800
N5 C41 1.417(9)
N5 C52 1.474(9)
C41 C42 1.383(8)
C41 C50 1.413(10)
C42 C43 1.436(9)
C43 C48 1.424(9)
C43 C44 1.426(9)
C44 C45 1.359(11)
C44 H44A 0.9500
C45 C46 1.425(13)
C45 H45A 0.9500
C46 C47 1.338(13)
C46 H46A 0.9500
C47 C48 1.412(12)
C47 H47A 0.9500
C48 C49 1.423(11)
C49 C50 1.364(12)
C49 H49A 0.9500
C50 H50A 0.9500
C52 H52A 0.9800
C52 H52B 0.9800
C52 H52C 0.9800
N4B C31B 1.445(10)
N4B C51B 1.455(11)
C31B C32B 1.372(9)
C31B C40B 1.428(10)
C32B C33B 1.432(9)
C32B C42B 1.490(8)
C33B C34B 1.412(11)
C33B C38B 1.428(10)
C34B C35B 1.392(11)
C34B H34B 0.9500
C35B C36B 1.400(14)
C35B H35B 0.9500
C36B C37B 1.343(15)
C36B H36B 0.9500
C37B C38B 1.419(14)
C37B H37B 0.9500
C38B C39B 1.451(14)
C39B C40B 1.328(14)
C39B H39B 0.9500
C40B H40B 0.9500
C51B H51D 0.9800
C51B H51E 0.9800
C51B H51F 0.9800
N5B C41B 1.427(9)
N5B C52B 1.483(9)
C41B C42B 1.382(8)
C41B C50B 1.418(10)
C42B C43B 1.440(9)
C43B C48B 1.423(9)
C43B C44B 1.424(9)
C44B C45B 1.357(11)
C44B H44B 0.9500
C45B C46B 1.420(13)
C45B H45B 0.9500
C46B C47B 1.340(13)
C46B H46B 0.9500
C47B C48B 1.413(12)
C47B H47B 0.9500
C48B C49B 1.421(11)
C49B C50B 1.369(12)
C49B H49B 0.9500
C50B H50B 0.9500
C52B H52D 0.9800
C52B H52E 0.9800
C52B H52F 0.9800
N6 C58 1.483(11)
N6 C53 1.504(11)
C53 C54 1.497(15)
C53 H53A 0.9900
C53 H53B 0.9900
C54 C55 1.548(16)
C54 H54A 0.9900
C54 H54B 0.9900
C55 C56 1.492(14)
C55 H55A 0.9900
C55 H55B 0.9900
C56 C57 1.481(15)
C56 H56A 0.9900
C56 H56B 0.9900
C57 C58 1.470(13)
C57 H57A 0.9900
C57 H57B 0.9900
C58 H58A 0.9900
C58 H58B 0.9900
N6B C58B 1.480(10)
N6B C53B 1.499(10)
C53B C54B 1.498(14)
C53B H53C 0.9900
C53B H53D 0.9900
C54B C55B 1.540(15)
C54B H54C 0.9900
C54B H54D 0.9900
C55B C56B 1.497(13)
C55B H55C 0.9900
C55B H55D 0.9900
C56B C57B 1.479(14)
C56B H56C 0.9900
C56B H56D 0.9900
C57B C58B 1.478(12)
C57B H57C 0.9900
C57B H57D 0.9900
C58B H58C 0.9900
C58B H58D 0.9900

loop_
_geom_torsion_atom_site_label_1
_geom_torsion_atom_site_label_2
_geom_torsion_atom_site_label_3
_geom_torsion_atom_site_label_4
_geom_torsion
N3B P1 N1 C1 178.8(8)
N3 P1 N1 C1 179.8(10)
N2B P1 N1 C1 63.4(11)
N2 P1 N1 C1 69.0(11)
N1B P1 N1 C1 3(9)
Se1 P1 N1 C1 -57.3(9)
N3B P1 N1 C21 -42.9(13)
N3 P1 N1 C21 -41.9(14)
N2B P1 N1 C21 -158.4(15)
N2 P1 N1 C21 -152.7(12)
N1B P1 N1 C21 141(11)
Se1 P1 N1 C21 81.0(12)
C21 N1 C1 C2 145.5(17)
P1 N1 C1 C2 -76.1(17)
C21 N1 C1 C10 -36(2)
P1 N1 C1 C10 102.5(14)
C10 C1 C2 C3 -9(2)
N1 C1 C2 C3 169.3(14)
C10 C1 C2 C12 169.9(12)
N1 C1 C2 C12 -11(2)
C1 C2 C3 C4 -169.7(15)
C12 C2 C3 C4 11(2)
C1 C2 C3 C8 10(2)
C12 C2 C3 C8 -169.4(11)
C8 C3 C4 C5 -2(2)
C2 C3 C4 C5 177.5(14)
C3 C4 C5 C6 3(2)
C4 C5 C6 C7 -3.1(18)
C5 C6 C7 C8 1.7(17)
C6 C7 C8 C9 -175.8(11)
C6 C7 C8 C3 -0.5(17)
C4 C3 C8 C9 176.1(13)
C2 C3 C8 C9 -3.5(18)
C4 C3 C8 C7 0.6(18)
C2 C3 C8 C7 -179.0(12)
C7 C8 C9 C10 171.7(11)
C3 C8 C9 C10 -3.6(17)
C8 C9 C10 C1 4.3(18)
C2 C1 C10 C9 2(2)
N1 C1 C10 C9 -176.3(14)
N3B P1 N2 C11 -90.6(14)
N3 P1 N2 C11 -87.7(15)
N2B P1 N2 C11 143(11)
N1B P1 N2 C11 23.2(14)
N1 P1 N2 C11 17.5(16)
Se1 P1 N2 C11 144.9(11)
N3B P1 N2 C22 87.0(19)
N3 P1 N2 C22 90(2)
N2B P1 N2 C22 -39(9)
N1B P1 N2 C22 -159.2(19)
N1 P1 N2 C22 -164.9(17)
Se1 P1 N2 C22 -38(2)
C22 N2 C11 C12 122(2)
P1 N2 C11 C12 -60(2)
C22 N2 C11 C20 -60(3)
P1 N2 C11 C20 118.0(15)
C20 C11 C12 C13 -3(2)
N2 C11 C12 C13 175.4(15)
C20 C11 C12 C2 -176.5(13)
N2 C11 C12 C2 2(2)
C1 C2 C12 C11 57.3(19)
C3 C2 C12 C11 -123.4(17)
C1 C2 C12 C13 -116.3(17)
C3 C2 C12 C13 63.0(18)
C11 C12 C13 C18 5(2)
C2 C12 C13 C18 178.5(13)
C11 C12 C13 C14 -173.0(15)
C2 C12 C13 C14 1(2)
C18 C13 C14 C15 5(2)
C12 C13 C14 C15 -177.0(14)
C13 C14 C15 C16 -5(2)
C14 C15 C16 C17 2(2)
C15 C16 C17 C18 1(2)
C14 C13 C18 C19 174.3(14)
C12 C13 C18 C19 -4(2)
C14 C13 C18 C17 -3(2)
C12 C13 C18 C17 179.1(14)
C16 C17 C18 C19 -177.0(14)
C16 C17 C18 C13 0(2)
C13 C18 C19 C20 0(2)
C17 C18 C19 C20 177.6(12)
C18 C19 C20 C11 1.6(19)
C12 C11 C20 C19 0(2)
N2 C11 C20 C19 -178.6(13)
N3B P1 N1B C1B 174.0(9)
N3 P1 N1B C1B 175.1(11)
N2B P1 N1B C1B 57.5(14)
N2 P1 N1B C1B 63.4(12)
N1 P1 N1B C1B 178(11)
Se1 P1 N1B C1B -59.4(11)
N3B P1 N1B C21B -48.9(15)
N3 P1 N1B C21B -47.9(16)
N2B P1 N1B C21B -165.5(14)
N2 P1 N1B C21B -159.5(16)
N1 P1 N1B C21B -45(10)
Se1 P1 N1B C21B 77.6(14)
C21B N1B C1B C2B 149(2)
P1 N1B C1B C2B -75(2)
C21B N1B C1B C10B -35(3)
P1 N1B C1B C10B 100.8(18)
C10B C1B C2B C3B -5(3)
N1B C1B C2B C3B 171.2(18)
C10B C1B C2B C12B 176.2(16)
N1B C1B C2B C12B -8(3)
C1B C2B C3B C4B -171(2)
C12B C2B C3B C4B 8(3)
C1B C2B C3B C8B 5(3)
C12B C2B C3B C8B -176.0(14)
C8B C3B C4B C5B 4(3)
C2B C3B C4B C5B 179.9(18)
C3B C4B C5B C6B -1(2)
C4B C5B C6B C7B 0(2)
C5B C6B C7B C8B -1(2)
C6B C7B C8B C9B -176.6(14)
C6B C7B C8B C3B 3(2)
C4B C3B C8B C9B 175.2(16)
C2B C3B C8B C9B -1(2)
C4B C3B C8B C7B -5(2)
C2B C3B C8B C7B 179.0(15)
C7B C8B C9B C10B 176.8(14)
C3B C8B C9B C10B -3(2)
C8B C9B C10B C1B 3(2)
C2B C1B C10B C9B 1(3)
N1B C1B C10B C9B -175.2(17)
N3B P1 N2B C11B -84.4(14)
N3 P1 N2B C11B -81.7(15)
N2 P1 N2B C11B -29(9)
N1B P1 N2B C11B 32.2(17)
N1 P1 N2B C11B 26.7(15)
Se1 P1 N2B C11B 152.8(12)
N3B P1 N2B C22B 66(2)
N3 P1 N2B C22B 69(2)
N2 P1 N2B C22B 122(11)
N1B P1 N2B C22B -177.1(18)
N1 P1 N2B C22B 177(2)
Se1 P1 N2B C22B -57(2)
C22B N2B C11B C12B 143(2)
P1 N2B C11B C12B -68(3)
C22B N2B C11B C20B -32(3)
P1 N2B C11B C20B 117.2(18)
C20B C11B C12B C13B -9(3)
N2B C11B C12B C13B 176.6(19)
C20B C11B C12B C2B 173.7(16)
N2B C11B C12B C2B -1(3)
C1B C2B C12B C11B 58(2)
C3B C2B C12B C11B -121(2)
C1B C2B C12B C13B -120(2)
C3B C2B C12B C13B 61(2)
C11B C12B C13B C18B 2(3)
C2B C12B C13B C18B 179.7(15)
C11B C12B C13B C14B -178.7(19)
C2B C12B C13B C14B -1(3)
C18B C13B C14B C15B -3(2)
C12B C13B C14B C15B 177.6(18)
C13B C14B C15B C16B 3(2)
C14B C15B C16B C17B -1(3)
C15B C16B C17B C18B -1(2)
C14B C13B C18B C19B -174.5(17)
C12B C13B C18B C19B 5(3)
C14B C13B C18B C17B 1(2)
C12B C13B C18B C17B -179.9(17)
C16B C17B C18B C19B 176.4(17)
C16B C17B C18B C13B 1(2)
C13B C18B C19B C20B -5(2)
C17B C18B C19B C20B 179.7(16)
C18B C19B C20B C11B -1(2)
C12B C11B C20B C19B 8(3)
N2B C11B C20B C19B -176.7(17)
N3B P1 N3 C28 -80(15)
N2B P1 N3 C28 -132.4(17)
N2 P1 N3 C28 -138.0(17)
N1B P1 N3 C28 117.5(19)
N1 P1 N3 C28 117.2(19)
Se1 P1 N3 C28 -9(2)
N3B P1 N3 C23 116(17)
N2B P1 N3 C23 63.4(18)
N2 P1 N3 C23 57.8(18)
N1B P1 N3 C23 -46.7(19)
N1 P1 N3 C23 -47.1(18)
Se1 P1 N3 C23 -173.1(13)
C28 N3 C23 C24 70(2)
P1 N3 C23 C24 -123.6(19)
N3 C23 C24 C25 8(2)
C23 C24 C25 C26 -77(2)
C24 C25 C26 C27 79(2)
C25 C26 C27 C28 -48(3)
C23 N3 C28 C27 -94.2(19)
P1 N3 C28 C27 101(3)
C26 C27 C28 N3 57(2)
N3 P1 N3B C23B -82(15)
N2B P1 N3B C23B 46.3(13)
N2 P1 N3B C23B 40.6(13)
N1B P1 N3B C23B -64.4(14)
N1 P1 N3B C23B -64.9(13)
Se1 P1 N3B C23B 167.7(9)
N3 P1 N3B C28B 84(16)
N2B P1 N3B C28B -147.2(9)
N2 P1 N3B C28B -153.0(9)
N1B P1 N3B C28B 102.0(11)
N1 P1 N3B C28B 101.6(10)
Se1 P1 N3B C28B -25.9(11)
C28B N3B C23B C24B 88.9(12)
P1 N3B C23B C24B -104.0(13)
N3B C23B C24B C25B -35.0(15)
C23B C24B C25B C26B -40.9(14)
C24B C25B C26B C27B 84.3(12)
C25B C26B C27B C28B -66.8(13)
C23B N3B C28B C27B -74.9(12)
P1 N3B C28B C27B 117.6(12)
C26B C27B C28B N3B 50.9(13)
N6B P2 N4 C31 -63.5(10)
N6 P2 N4 C31 -50.4(12)
N5 P2 N4 C31 46.4(11)
N4B P2 N4 C31 -11(5)
N5B P2 N4 C31 57.9(10)
Se2 P2 N4 C31 174.5(8)
N6B P2 N4 C51 94.9(13)
N6 P2 N4 C51 108.0(13)
N5 P2 N4 C51 -155.2(12)
N4B P2 N4 C51 148(7)
N5B P2 N4 C51 -143.7(13)
Se2 P2 N4 C51 -27.1(14)
C51 N4 C31 C32 132.9(14)
P2 N4 C31 C32 -66.6(15)
C51 N4 C31 C40 -50.3(18)
P2 N4 C31 C40 110.2(12)
C40 C31 C32 C33 -14(2)
N4 C31 C32 C33 163.0(13)
C40 C31 C32 C42 169.2(12)
N4 C31 C32 C42 -13.9(17)
C31 C32 C33 C34 -171.8(17)
C42 C32 C33 C34 5(2)
C31 C32 C33 C38 8(2)
C42 C32 C33 C38 -175.3(14)
C38 C33 C34 C35 -4(3)
C32 C33 C34 C35 175.4(17)
C33 C34 C35 C36 0(3)
C34 C35 C36 C37 1(2)
C35 C36 C37 C38 1(2)
C36 C37 C38 C33 -5(2)
C36 C37 C38 C39 -179.3(13)
C34 C33 C38 C37 6(2)
C32 C33 C38 C37 -173.3(14)
C34 C33 C38 C39 -178.7(16)
C32 C33 C38 C39 2(2)
C37 C38 C39 C40 169.3(13)
C33 C38 C39 C40 -5(2)
C38 C39 C40 C31 0(2)
C32 C31 C40 C39 10.3(19)
N4 C31 C40 C39 -166.4(12)
N6B P2 N5 C41 158.8(7)
N6 P2 N5 C41 171.8(9)
N4B P2 N5 C41 51.7(9)
N5B P2 N5 C41 -52(3)
N4 P2 N5 C41 44.4(9)
Se2 P2 N5 C41 -73.8(8)
N6B P2 N5 C52 -62.5(10)
N6 P2 N5 C52 -49.5(10)
N4B P2 N5 C52 -169.6(10)
N5B P2 N5 C52 87(3)
N4 P2 N5 C52 -176.9(9)
Se2 P2 N5 C52 65.0(10)
C52 N5 C41 C42 147.7(18)
P2 N5 C41 C42 -76(2)
C52 N5 C41 C50 -37(2)
P2 N5 C41 C50 98.7(16)
C50 C41 C42 C43 1(3)
N5 C41 C42 C43 176(2)
C50 C41 C42 C32 -175.6(15)
N5 C41 C42 C32 0(3)
C31 C32 C42 C41 64(2)
C33 C32 C42 C41 -113(2)
C31 C32 C42 C43 -113(2)
C33 C32 C42 C43 70(3)
C41 C42 C43 C48 0(4)
C32 C42 C43 C48 176.9(18)
C41 C42 C43 C44 -176(2)
C32 C42 C43 C44 0(4)
C48 C43 C44 C45 -3(4)
C42 C43 C44 C45 173(3)
C43 C44 C45 C46 6(3)
C44 C45 C46 C47 -5(2)
C45 C46 C47 C48 1(2)
C46 C47 C48 C49 -176.2(17)
C46 C47 C48 C43 1(3)
C44 C43 C48 C47 0(3)
C42 C43 C48 C47 -177(2)
C44 C43 C48 C49 177(2)
C42 C43 C48 C49 1(4)
C47 C48 C49 C50 174.4(17)
C43 C48 C49 C50 -3(3)
C48 C49 C50 C41 5(3)
C42 C41 C50 C49 -4(3)
N5 C41 C50 C49 -178.7(17)
N6B P2 N4B C31B -63.8(9)
N6 P2 N4B C31B -49.2(10)
N5 P2 N4B C31B 42.8(9)
N5B P2 N4B C31B 53.9(9)
N4 P2 N4B C31B 167(6)
Se2 P2 N4B C31B 172.4(6)
N6B P2 N4B C51B 79.6(11)
N6 P2 N4B C51B 94.2(11)
N5 P2 N4B C51B -173.8(11)
N5B P2 N4B C51B -162.7(11)
N4 P2 N4B C51B -50(5)
Se2 P2 N4B C51B -44.1(12)
C51B N4B C31B C32B 140.8(14)
P2 N4B C31B C32B -77.9(14)
C51B N4B C31B C40B -37.6(19)
P2 N4B C31B C40B 103.7(13)
C40B C31B C32B C33B -6(2)
N4B C31B C32B C33B 175.7(13)
C40B C31B C32B C42B 174.2(13)
N4B C31B C32B C42B -4.2(18)
C31B C32B C33B C34B -171.9(16)
C42B C32B C33B C34B 8(2)
C31B C32B C33B C38B 1(2)
C42B C32B C33B C38B -178.9(13)
C38B C33B C34B C35B 1(2)
C32B C33B C34B C35B 174.3(16)
C33B C34B C35B C36B 2(2)
C34B C35B C36B C37B -3(2)
C35B C36B C37B C38B 2(2)
C36B C37B C38B C33B 0(2)
C36B C37B C38B C39B -179.9(13)
C34B C33B C38B C37B -2(2)
C32B C33B C38B C37B -175.5(14)
C34B C33B C38B C39B 178.2(15)
C32B C33B C38B C39B 5(2)
C37B C38B C39B C40B 173.9(13)
C33B C38B C39B C40B -6(2)
C38B C39B C40B C31B 2(2)
C32B C31B C40B C39B 5(2)
N4B C31B C40B C39B -177.2(12)
N6B P2 N5B C41B 148.4(8)
N6 P2 N5B C41B 159.6(9)
N5 P2 N5B C41B 116(3)
N4B P2 N5B C41B 37.5(10)
N4 P2 N5B C41B 29.4(10)
Se2 P2 N5B C41B -84.2(8)
N6B P2 N5B C52B -64.2(11)
N6 P2 N5B C52B -52.9(11)
N5 P2 N5B C52B -96(3)
N4B P2 N5B C52B -175.0(10)
N4 P2 N5B C52B 176.9(10)
Se2 P2 N5B C52B 63.3(11)
C52B N5B C41B C42B 140.5(18)
P2 N5B C41B C42B -71(2)
C52B N5B C41B C50B -34(2)
P2 N5B C41B C50B 114.1(15)
C50B C41B C42B C43B -11(3)
N5B C41B C42B C43B 174(2)
C50B C41B C42B C32B 173.4(15)
N5B C41B C42B C32B -1(3)
C31B C32B C42B C41B 57(2)
C33B C32B C42B C41B -123.0(19)
C31B C32B C42B C43B -118(2)
C33B C32B C42B C43B 62(3)
C41B C42B C43B C48B 11(4)
C32B C42B C43B C48B -173.4(18)
C41B C42B C43B C44B -168(2)
C32B C42B C43B C44B 7(4)
C48B C43B C44B C45B 2(3)
C42B C43B C44B C45B -178(3)
C43B C44B C45B C46B -2(3)
C44B C45B C46B C47B 0(2)
C45B C46B C47B C48B 1(2)
C46B C47B C48B C49B -175.5(17)
C46B C47B C48B C43B 0(3)
C44B C43B C48B C47B -1(3)
C42B C43B C48B C47B 179(2)
C44B C43B C48B C49B 174(2)
C42B C43B C48B C49B -5(3)
C47B C48B C49B C50B 175.0(17)
C43B C48B C49B C50B 0(3)
C48B C49B C50B C41B 0(3)
C42B C41B C50B C49B 6(3)
N5B C41B C50B C49B -179.7(17)
N6B P2 N6 C58 -76.5(14)
N5 P2 N6 C58 141.9(12)
N4B P2 N6 C58 -120.3(11)
N5B P2 N6 C58 134.2(12)
N4 P2 N6 C58 -114.0(11)
Se2 P2 N6 C58 19.1(13)
N6B P2 N6 C53 101.2(18)
N5 P2 N6 C53 -40.4(12)
N4B P2 N6 C53 57.4(14)
N5B P2 N6 C53 -48.2(12)
N4 P2 N6 C53 63.7(14)
Se2 P2 N6 C53 -163.2(10)
C58 N6 C53 C54 58.1(16)
P2 N6 C53 C54 -119.8(13)
N6 C53 C54 C55 -76.6(15)
C53 C54 C55 C56 78.1(17)
C54 C55 C56 C57 -29(2)
C55 C56 C57 C58 -41(2)
C56 C57 C58 N6 82.6(17)
C53 N6 C58 C57 -66.8(16)
P2 N6 C58 C57 111.2(14)
N6 P2 N6B C58B 114.8(15)
N5 P2 N6B C58B 154.5(8)
N4B P2 N6B C58B -103.5(8)
N5B P2 N6B C58B 148.3(7)
N4 P2 N6B C58B -96.4(8)
Se2 P2 N6B C58B 21.8(8)
N6 P2 N6B C53B -83.2(14)
N5 P2 N6B C53B -43.6(9)
N4B P2 N6B C53B 58.5(9)
N5B P2 N6B C53B -49.7(9)
N4 P2 N6B C53B 65.6(9)
Se2 P2 N6B C53B -176.2(7)
C58B N6B C53B C54B -34.5(13)
P2 N6B C53B C54B 162.2(8)
N6B C53B C54B C55B -43.6(14)
C53B C54B C55B C56B 84.2(12)
C54B C55B C56B C57B -61.3(13)
C55B C56B C57B C58B 47.4(13)
C56B C57B C58B N6B -71.8(11)
C53B N6B C58B C57B 87.2(10)
P2 N6B C58B C57B -109.9(9)
